data_7234312
loop_
_publ_author_name
'Kar, Paramita'
'Franconetti, Antonio'
'Ghosh, Ashutosh'
'Frontera, Antonio'

_publ_section_title
;
 Chloranilate bridged dinuclear copper(II) complexes: Syn-anti geometry
 tuned by steric factor and supramolecular interactions
;
_journal_name_full CrystEngComm
_journal_paper_doi 10.1039/C9CE00705A
_journal_year 2019
_chemical_formula_sum 'C26 H26 Cl2 Cu2 N4 O6'
_chemical_formula_weight 688.49
_space_group_crystal_system monoclinic
_space_group_IT_number 15
_space_group_name_Hall '-C 2yc'
_space_group_name_H-M_alt 'C 1 2/c 1'
_symmetry_space_group_name_Hall '-C 2yc'
_symmetry_space_group_name_H-M 'C 1 2/c 1'
_atom_sites_solution_hydrogens geom
_audit_creation_method SHELXL-2016/6
_audit_update_record
;
2019-09-23 deposited with the CCDC.    2019-10-02 downloaded from the CCDC.
;
_cell_angle_alpha 90
_cell_angle_beta 111.8490(10)
_cell_angle_gamma 90
_cell_formula_units_Z 4
_cell_length_a 15.9212(10)
_cell_length_b 10.6452(6)
_cell_length_c 17.4129(10)
_cell_measurement_reflns_used 2429
_cell_measurement_temperature 293(2)
_cell_measurement_theta_max 25.049
_cell_measurement_theta_min 2.358
_cell_volume 2739.2(3)
_computing_molecular_graphics 'Olex2 (Dolomanov et al., 2009)'
_computing_publication_material 'Olex2 (Dolomanov et al., 2009)'
_computing_structure_refinement 'SHELXL-2016/6 (Sheldrick, 2016)'
_computing_structure_solution 'SHELXT 2014/4 (Sheldrick,2014)'
_diffrn_ambient_temperature 293.24
_diffrn_measured_fraction_theta_full 0.999
_diffrn_measured_fraction_theta_max 0.999
_diffrn_measurement_device_type 'Bruker APEX-II CCD'
_diffrn_measurement_method '\f and \w scans'
_diffrn_radiation_type MoK\a
_diffrn_radiation_wavelength 0.71073
_diffrn_reflns_av_R_equivalents 0.0573
_diffrn_reflns_av_unetI/netI 0.0239
_diffrn_reflns_Laue_measured_fraction_full 0.999
_diffrn_reflns_Laue_measured_fraction_max 0.999
_diffrn_reflns_limit_h_max 18
_diffrn_reflns_limit_h_min -18
_diffrn_reflns_limit_k_max 12
_diffrn_reflns_limit_k_min -12
_diffrn_reflns_limit_l_max 20
_diffrn_reflns_limit_l_min -20
_diffrn_reflns_number 32728
_diffrn_reflns_point_group_measured_fraction_full 0.999
_diffrn_reflns_point_group_measured_fraction_max 0.999
_diffrn_reflns_theta_full 25.049
_diffrn_reflns_theta_max 25.049
_diffrn_reflns_theta_min 2.358
_diffrn_source 'fine-focus sealed tube'
_exptl_absorpt_coefficient_mu 1.797
_exptl_absorpt_correction_T_max 0.806
_exptl_absorpt_correction_T_min 0.731
_exptl_absorpt_correction_type empirical
_exptl_absorpt_process_details SADABS
_exptl_crystal_colour brown
_exptl_crystal_density_diffrn 1.669
_exptl_crystal_description needle
_exptl_crystal_F_000 1400
_exptl_crystal_size_max 0.18
_exptl_crystal_size_mid 0.17
_exptl_crystal_size_min 0.12
_refine_diff_density_max 0.634
_refine_diff_density_min -0.829
_refine_diff_density_rms 0.092
_refine_ls_extinction_method none
_refine_ls_goodness_of_fit_ref 1.120
_refine_ls_hydrogen_treatment constr
_refine_ls_matrix_type full
_refine_ls_number_parameters 182
_refine_ls_number_reflns 2429
_refine_ls_number_restraints 0
_refine_ls_restrained_S_all 1.120
_refine_ls_R_factor_all 0.0666
_refine_ls_R_factor_gt 0.0547
_refine_ls_shift/su_max 0.000
_refine_ls_shift/su_mean 0.000
_refine_ls_structure_factor_coef Fsqd
_refine_ls_weighting_details 'w=1/[\s^2^(Fo^2^)+(0.0640P)^2^+20.9653P] where P=(Fo^2^+2Fc^2^)/3'
_refine_ls_weighting_scheme calc
_refine_ls_wR_factor_gt 0.1569
_refine_ls_wR_factor_ref 0.1648
_reflns_Friedel_coverage 0.000
_reflns_number_gt 2036
_reflns_number_total 2429
_reflns_threshold_expression 'I > 2\s(I)'
_cod_data_source_file c9ce00705a2.cif
_cod_data_source_block 2
_cod_depositor_comments
;
The following automatic conversions were performed:

'_exptl_absorpt_correction_type' value 'EMPIRICAL' changed to
'empirical' according to
/home/data/users/saulius/crontab/automatic-downloads/rss-feeds/RSC/lib/dictionaries/cif_core.dic
dictionary named 'cif_core.dic' version 2.4.2 from 2011-04-26.

Automatic conversion script
Id: cif_fix_values 4973 2017-02-22 13:04:09Z antanas 
;
_cod_database_code 7234312
_shelx_shelxl_version_number 2016/6
_shelx_space_group_comment
;
The symmetry employed for this shelxl refinement is uniquely defined
by the following loop, which should always be used as a source of
symmetry information in preference to the above space-group names.
They are only intended as comments.
;

loop_
_space_group_symop_operation_xyz
'x, y, z'
'-x, y, -z+1/2'
'x+1/2, y+1/2, z'
'-x+1/2, y+1/2, -z+1/2'
'-x, -y, -z'
'x, -y, z-1/2'
'-x+1/2, -y+1/2, -z'
'x+1/2, -y+1/2, z-1/2'

loop_
_atom_site_label
_atom_site_type_symbol
_atom_site_fract_x
_atom_site_fract_y
_atom_site_fract_z
_atom_site_U_iso_or_equiv
_atom_site_adp_type
_atom_site_occupancy
_atom_site_site_symmetry_order
_atom_site_calc_flag
_atom_site_refinement_flags_posn
_atom_site_refinement_flags_adp
Cu1 Cu 0.38058(5) 0.58894(8) 0.71702(4) 0.0516(3) Uani 1 1 d . .
Cl1 Cl 0.43956(9) 0.84059(16) 0.50074(8) 0.0497(4) Uani 1 1 d . .
N1 N 0.4028(3) 0.7131(5) 0.8107(3) 0.0508(12) Uani 1 1 d . .
H1 H 0.468366 0.726256 0.835906 0.061 Uiso 1 1 calc R U
N2 N 0.3972(3) 0.4612(6) 0.8000(3) 0.0519(13) Uani 1 1 d . .
O1 O 0.3727(4) 0.4674(5) 0.6341(2) 0.0664(13) Uani 1 1 d . .
O2 O 0.3986(2) 0.7235(4) 0.6401(2) 0.0454(9) Uani 1 1 d . .
O3 O 0.2619(2) 0.8465(4) 0.3631(2) 0.0505(10) Uani 1 1 d . .
C1 C 0.3725(4) 0.3473(7) 0.6409(4) 0.0578(16) Uani 1 1 d . .
C2 C 0.3836(4) 0.2820(6) 0.7140(4) 0.0492(14) Uani 1 1 d . .
C3 C 0.3841(5) 0.1523(8) 0.7130(5) 0.072(2) Uani 1 1 d . .
H3 H 0.392209 0.109729 0.761837 0.086 Uiso 1 1 calc R U
C4 C 0.3734(7) 0.0830(8) 0.6435(6) 0.087(3) Uani 1 1 d . .
H4 H 0.374103 -0.004367 0.644823 0.105 Uiso 1 1 calc R U
C5 C 0.3616(7) 0.1470(9) 0.5722(6) 0.099(3) Uani 1 1 d . .
H5 H 0.355100 0.102484 0.524397 0.119 Uiso 1 1 calc R U
C6 C 0.3593(7) 0.2730(9) 0.5700(5) 0.089(3) Uani 1 1 d . .
H6 H 0.348647 0.313128 0.519822 0.106 Uiso 1 1 calc R U
C7 C 0.3973(4) 0.3445(8) 0.7903(4) 0.0572(17) Uani 1 1 d . .
H7 H 0.407114 0.294448 0.836586 0.069 Uiso 1 1 calc R U
C8 C 0.4169(6) 0.5183(9) 0.8824(4) 0.079(2) Uani 1 1 d . .
H8A H 0.391511 0.466951 0.914384 0.094 Uiso 1 1 calc R U
H8B H 0.481816 0.523745 0.912169 0.094 Uiso 1 1 calc R U
C9 C 0.3767(5) 0.6443(8) 0.8704(4) 0.073(2) Uani 1 1 d . .
H9A H 0.311258 0.637694 0.850589 0.088 Uiso 1 1 calc R U
H9B H 0.397253 0.689044 0.922689 0.088 Uiso 1 1 calc R U
C10 C 0.3613(6) 0.8357(8) 0.7945(5) 0.085(2) Uani 1 1 d . .
H10A H 0.299467 0.827880 0.757172 0.127 Uiso 1 1 calc R U
H10B H 0.393515 0.888427 0.770073 0.127 Uiso 1 1 calc R U
H10C H 0.363194 0.872457 0.845474 0.127 Uiso 1 1 calc R U
C11 C 0.2601(3) 0.8042(5) 0.4282(3) 0.0352(11) Uani 1 1 d . .
C12 C 0.3369(3) 0.7896(5) 0.5023(3) 0.0346(11) Uani 1 1 d . .
C13 C 0.3319(3) 0.7382(5) 0.5720(3) 0.0331(11) Uani 1 1 d . .

loop_
_atom_site_aniso_label
_atom_site_aniso_U_11
_atom_site_aniso_U_22
_atom_site_aniso_U_33
_atom_site_aniso_U_23
_atom_site_aniso_U_13
_atom_site_aniso_U_12
Cu1 0.0496(5) 0.0757(6) 0.0277(4) 0.0081(3) 0.0121(3) -0.0003(4)
Cl1 0.0350(7) 0.0761(10) 0.0395(7) 0.0066(7) 0.0155(5) -0.0070(6)
N1 0.046(3) 0.076(4) 0.029(2) 0.000(2) 0.011(2) -0.006(3)
N2 0.048(3) 0.074(4) 0.030(2) 0.010(2) 0.009(2) -0.010(3)
O1 0.099(4) 0.073(3) 0.036(2) 0.009(2) 0.035(2) 0.006(3)
O2 0.0314(18) 0.075(3) 0.0263(17) 0.0098(18) 0.0065(14) -0.0018(18)
O3 0.0375(19) 0.088(3) 0.0284(18) 0.0180(19) 0.0150(15) 0.001(2)
C1 0.054(4) 0.081(5) 0.047(3) 0.009(3) 0.029(3) 0.008(3)
C2 0.040(3) 0.058(4) 0.051(3) 0.008(3) 0.018(3) -0.002(3)
C3 0.081(5) 0.068(5) 0.064(5) 0.013(4) 0.026(4) -0.004(4)
C4 0.110(7) 0.065(5) 0.098(7) 0.005(5) 0.052(6) 0.004(5)
C5 0.149(9) 0.090(7) 0.085(6) -0.016(5) 0.074(6) 0.004(6)
C6 0.143(8) 0.087(6) 0.058(4) 0.004(4) 0.062(5) 0.010(6)
C7 0.045(3) 0.087(5) 0.035(3) 0.018(3) 0.010(2) -0.007(3)
C8 0.101(6) 0.105(6) 0.026(3) 0.005(3) 0.018(3) -0.023(5)
C9 0.076(5) 0.106(6) 0.049(4) -0.017(4) 0.037(4) -0.032(5)
C10 0.089(6) 0.097(6) 0.059(4) -0.003(4) 0.017(4) 0.008(5)
C11 0.036(3) 0.043(3) 0.028(2) 0.004(2) 0.014(2) 0.006(2)
C12 0.033(2) 0.047(3) 0.027(2) 0.002(2) 0.014(2) -0.002(2)
C13 0.036(3) 0.038(3) 0.025(2) 0.000(2) 0.011(2) 0.004(2)

loop_
_atom_type_symbol
_atom_type_description
_atom_type_scat_dispersion_real
_atom_type_scat_dispersion_imag
_atom_type_scat_source
C C 0.0033 0.0016 'International Tables Vol C Tables 4.2.6.8 and 6.1.1.4'
H H 0.0000 0.0000 'International Tables Vol C Tables 4.2.6.8 and 6.1.1.4'
N N 0.0061 0.0033 'International Tables Vol C Tables 4.2.6.8 and 6.1.1.4'
O O 0.0106 0.0060 'International Tables Vol C Tables 4.2.6.8 and 6.1.1.4'
Cl Cl 0.1484 0.1585 'International Tables Vol C Tables 4.2.6.8 and 6.1.1.4'
Cu Cu 0.3201 1.2651 'International Tables Vol C Tables 4.2.6.8 and 6.1.1.4'

loop_
_geom_angle_atom_site_label_1
_geom_angle_atom_site_label_2
_geom_angle_atom_site_label_3
_geom_angle
_geom_angle_site_symmetry_3
O1 Cu1 N2 92.3(2) .
O1 Cu1 N1 174.0(2) .
N2 Cu1 N1 85.6(2) .
O1 Cu1 O2 87.99(18) .
N2 Cu1 O2 165.22(18) .
N1 Cu1 O2 92.59(19) .
O1 Cu1 O3 88.30(19) 7_566
N2 Cu1 O3 119.91(17) 7_566
N1 Cu1 O3 97.60(18) 7_566
O2 Cu1 O3 74.87(14) 7_566
C10 N1 C9 111.3(6) .
C10 N1 Cu1 120.2(4) .
C9 N1 Cu1 103.7(4) .
C10 N1 H1 107.0 .
C9 N1 H1 107.0 .
Cu1 N1 H1 107.0 .
C7 N2 C8 121.8(6) .
C7 N2 Cu1 127.1(4) .
C8 N2 Cu1 110.9(5) .
C1 O1 Cu1 127.3(4) .
C13 O2 Cu1 115.1(3) .
C11 O3 Cu1 108.4(3) 7_566
O1 C1 C2 125.0(6) .
O1 C1 C6 118.7(6) .
C2 C1 C6 116.3(7) .
C3 C2 C1 118.9(6) .
C3 C2 C7 118.6(6) .
C1 C2 C7 122.5(6) .
C4 C3 C2 123.4(7) .
C4 C3 H3 118.3 .
C2 C3 H3 118.3 .
C5 C4 C3 117.5(8) .
C5 C4 H4 121.2 .
C3 C4 H4 121.2 .
C6 C5 C4 121.2(8) .
C6 C5 H5 119.4 .
C4 C5 H5 119.4 .
C5 C6 C1 122.7(8) .
C5 C6 H6 118.6 .
C1 C6 H6 118.6 .
N2 C7 C2 125.4(6) .
N2 C7 H7 117.3 .
C2 C7 H7 117.3 .
C9 C8 N2 108.3(6) .
C9 C8 H8A 110.0 .
N2 C8 H8A 110.0 .
C9 C8 H8B 110.0 .
N2 C8 H8B 110.0 .
H8A C8 H8B 108.4 .
N1 C9 C8 109.6(6) .
N1 C9 H9A 109.8 .
C8 C9 H9A 109.8 .
N1 C9 H9B 109.8 .
C8 C9 H9B 109.8 .
H9A C9 H9B 108.2 .
N1 C10 H10A 109.5 .
N1 C10 H10B 109.5 .
H10A C10 H10B 109.5 .
N1 C10 H10C 109.5 .
H10A C10 H10C 109.5 .
H10B C10 H10C 109.5 .
O3 C11 C12 124.8(5) .
O3 C11 C13 117.2(4) 7_566
C12 C11 C13 118.0(4) 7_566
C13 C12 C11 122.6(5) .
C13 C12 Cl1 120.6(4) .
C11 C12 Cl1 116.8(4) .
O2 C13 C12 125.1(5) .
O2 C13 C11 115.5(4) 7_566
C12 C13 C11 119.4(4) 7_566

loop_
_geom_bond_atom_site_label_1
_geom_bond_atom_site_label_2
_geom_bond_distance
_geom_bond_site_symmetry_2
Cu1 O1 1.908(5) .
Cu1 N2 1.930(5) .
Cu1 N1 2.025(5) .
Cu1 O2 2.052(4) .
Cu1 O3 2.282(4) 7_566
Cl1 C12 1.731(5) .
N1 C10 1.443(10) .
N1 C9 1.453(8) .
N1 H1 0.9800 .
N2 C7 1.254(9) .
N2 C8 1.480(8) .
O1 C1 1.284(9) .
O2 C13 1.273(6) .
O3 C11 1.229(6) .
C1 C2 1.402(9) .
C1 C6 1.415(10) .
C2 C3 1.381(10) .
C2 C7 1.427(9) .
C3 C4 1.373(11) .
C3 H3 0.9300 .
C4 C5 1.366(12) .
C4 H4 0.9300 .
C5 C6 1.342(12) .
C5 H5 0.9300 .
C6 H6 0.9300 .
C7 H7 0.9300 .
C8 C9 1.469(12) .
C8 H8A 0.9700 .
C8 H8B 0.9700 .
C9 H9A 0.9700 .
C9 H9B 0.9700 .
C10 H10A 0.9600 .
C10 H10B 0.9600 .
C10 H10C 0.9600 .
C11 C12 1.418(7) .
C11 C13 1.531(7) 7_566
C12 C13 1.360(7) .
